data_2216690
loop_
_publ_author_name
'Yu, Ying-Hui'
'Su, Yu'
'Shi, Ai-E'
'Hou, Guang-Feng'

_publ_section_title
;
 2-Phenylimidazo[4,5-<i>f</i>][1,10]phenanthroline-1,10-diium
 dichloride dihydrate
;
_journal_coeditor_code NG2372
_journal_issue 12
_journal_name_full 'Acta Crystallographica Section E'
_journal_page_first o4847
_journal_page_last o4847
_journal_paper_doi 10.1107/S1600536807058904
_journal_volume 63
_journal_year 2007
_chemical_formula_iupac 'C19 H14 N4 2+, 2Cl -, 2H2 O'
_chemical_formula_moiety 'C19 H14 N4 2+, 2(Cl -), 2H2 O'
_chemical_formula_sum 'C19 H18 Cl2 N4 O2'
_chemical_formula_weight 405.27
_chemical_name_systematic
;
2-Phenylimidazo[4,5-<i>f</i>][1,10]phenanthroline-1,10-diium dichloride
dihydrate
;
_space_group_IT_number 2
_symmetry_cell_setting triclinic
_symmetry_space_group_name_Hall '-P 1'
_symmetry_space_group_name_H-M 'P -1'
_atom_sites_solution_hydrogens geom
_atom_sites_solution_primary direct
_atom_sites_solution_secondary difmap
_cell_angle_alpha 100.77(3)
_cell_angle_beta 107.28(3)
_cell_angle_gamma 97.99(3)
_cell_formula_units_Z 2
_cell_length_a 9.1296(18)
_cell_length_b 9.4443(19)
_cell_length_c 11.570(2)
_cell_measurement_reflns_used 7394
_cell_measurement_temperature 291(2)
_cell_measurement_theta_max 27.46
_cell_measurement_theta_min 3.27
_cell_volume 915.5(4)
_computing_cell_refinement RAPID-AUTO
_computing_data_collection 'RAPID-AUTO (Rigaku, 1998)'
_computing_data_reduction 'CrystalStructure (Rigaku/MSC, 2002)'
_computing_molecular_graphics 'SHELXTL (Sheldrick, 1997b)'
_computing_publication_material SHELXL97
_computing_structure_refinement 'SHELXL97 (Sheldrick, 1997a)'
_computing_structure_solution 'SHELXS97 (Sheldrick, 1997a)'
_diffrn_ambient_temperature 291(2)
_diffrn_measured_fraction_theta_full 0.990
_diffrn_measured_fraction_theta_max 0.990
_diffrn_measurement_device_type 'Rigaku RAXIS-RAPID'
_diffrn_measurement_method '\w scan'
_diffrn_radiation_monochromator graphite
_diffrn_radiation_source 'fine-focus sealed tube'
_diffrn_radiation_type MoK\a
_diffrn_radiation_wavelength 0.71073
_diffrn_reflns_av_R_equivalents 0.0226
_diffrn_reflns_av_sigmaI/netI 0.0324
_diffrn_reflns_limit_h_max 11
_diffrn_reflns_limit_h_min -11
_diffrn_reflns_limit_k_max 12
_diffrn_reflns_limit_k_min -12
_diffrn_reflns_limit_l_max 15
_diffrn_reflns_limit_l_min -14
_diffrn_reflns_number 9050
_diffrn_reflns_theta_full 27.48
_diffrn_reflns_theta_max 27.48
_diffrn_reflns_theta_min 3.27
_diffrn_standards_decay_% 0
_diffrn_standards_interval_count 0
_diffrn_standards_interval_time 0
_diffrn_standards_number 0
_exptl_absorpt_coefficient_mu 0.378
_exptl_absorpt_correction_T_max 0.9543
_exptl_absorpt_correction_T_min 0.8617
_exptl_absorpt_correction_type multi-scan
_exptl_absorpt_process_details '(ABSCOR; Higashi, 1995)'
_exptl_crystal_colour yellow
_exptl_crystal_density_diffrn 1.470
_exptl_crystal_density_method 'not measured'
_exptl_crystal_description block
_exptl_crystal_F_000 420
_exptl_crystal_size_max 0.41
_exptl_crystal_size_mid 0.33
_exptl_crystal_size_min 0.13
_refine_diff_density_max 0.416
_refine_diff_density_min -0.389
_refine_ls_extinction_method none
_refine_ls_goodness_of_fit_ref 1.018
_refine_ls_hydrogen_treatment mixed
_refine_ls_matrix_type full
_refine_ls_number_parameters 253
_refine_ls_number_reflns 4148
_refine_ls_number_restraints 3
_refine_ls_restrained_S_all 1.018
_refine_ls_R_factor_all 0.0598
_refine_ls_R_factor_gt 0.0427
_refine_ls_shift/su_max 0.000
_refine_ls_shift/su_mean 0.000
_refine_ls_structure_factor_coef Fsqd
_refine_ls_weighting_details 'calc w=1/[\s^2^(Fo^2^)+(0.0945P)^2^+0.0000P] where P=(Fo^2^+2Fc^2^)/3'
_refine_ls_weighting_scheme calc
_refine_ls_wR_factor_gt 0.1219
_refine_ls_wR_factor_ref 0.1395
_reflns_number_gt 3097
_reflns_number_total 4148
_reflns_threshold_expression I>2\s(I)
_cod_data_source_file ng2372.cif
_cod_data_source_block I
_cod_depositor_comments
;
The following automatic conversions were performed:
'_symmetry_cell_setting' value 'Triclinic' changed to 'triclinic'
according to '/home/saulius/struct/CIF-dictionaries/cif_core.dic'
dictionary named 'cif_core.dic' version 2.4.1 from 2010-06-29.

Automatic conversion script
Id: cif_fix_enum 1527 2010-12-29 10:47:43Z saulius 

The following automatic conversions were performed:

'_symmetry_cell_setting' value 'Triclinic' changed to 'triclinic'
according to /home/saulius/struct/CIF-dictionaries/cif_core.dic
dictionary named 'cif_core.dic' version 2.4.1 from 2010-06-29.

Automatic conversion script
Id: cif_fix_values 1715 2011-07-08 13:25:40Z adriana 
;
_cod_original_cell_volume 915.4(3)
_cod_database_code 2216690
_cod_database_fobs_code 2216690

loop_
_symmetry_equiv_pos_as_xyz
'x, y, z'
'-x, -y, -z'

loop_
_atom_site_type_symbol
_atom_site_label
_atom_site_fract_x
_atom_site_fract_y
_atom_site_fract_z
_atom_site_U_iso_or_equiv
_atom_site_adp_type
_atom_site_calc_flag
_atom_site_refinement_flags
_atom_site_occupancy
C C1 0.8174(3) 0.5897(2) 0.4089(2) 0.0438(5) Uani d . 1
H H1 0.8518 0.5134 0.4425 0.053 Uiso calc R 1
C C2 0.6570(2) 0.5846(2) 0.3663(2) 0.0442(5) Uani d . 1
H H2 0.5873 0.5080 0.3739 0.053 Uiso calc R 1
C C3 0.6021(2) 0.6933(2) 0.3132(2) 0.0405(5) Uani d . 1
H H3 0.4952 0.6916 0.2841 0.049 Uiso calc R 1
C C4 0.7100(2) 0.8064(2) 0.30349(18) 0.0319(4) Uani d . 1
C C5 0.6739(2) 0.9294(2) 0.25259(18) 0.0308(4) Uani d . 1
C C6 0.7855(2) 1.0413(2) 0.25277(18) 0.0308(4) Uani d . 1
C C7 0.9497(2) 1.0438(2) 0.30065(17) 0.0307(4) Uani d . 1
C C8 1.0694(2) 1.1530(2) 0.3015(2) 0.0379(5) Uani d . 1
H H4 1.0451 1.2330 0.2689 0.045 Uiso calc R 1
C C9 1.2244(2) 1.1430(3) 0.3504(2) 0.0421(5) Uani d . 1
H H5 1.3052 1.2155 0.3514 0.050 Uiso calc R 1
C C10 1.2557(2) 1.0232(3) 0.3976(2) 0.0405(5) Uani d . 1
H H6 1.3594 1.0150 0.4312 0.049 Uiso calc R 1
C C11 0.9877(2) 0.9229(2) 0.34916(17) 0.0303(4) Uani d . 1
C C12 0.8708(2) 0.8041(2) 0.35256(18) 0.0314(4) Uani d . 1
C C13 0.5554(2) 1.0910(2) 0.16524(18) 0.0312(4) Uani d . 1
C C14 0.4330(2) 1.1638(2) 0.10563(18) 0.0318(4) Uani d . 1
C C15 0.2758(2) 1.0932(2) 0.0612(2) 0.0394(5) Uani d . 1
H H10 0.2472 0.9975 0.0679 0.047 Uiso calc R 1
C C16 0.1624(2) 1.1657(3) 0.0071(2) 0.0440(5) Uani d . 1
H H11 0.0576 1.1179 -0.0222 0.053 Uiso calc R 1
C C17 0.2012(2) 1.3064(3) -0.0045(2) 0.0451(5) Uani d . 1
H H12 0.1237 1.3537 -0.0419 0.054 Uiso calc R 1
C C18 0.3573(3) 1.3775(3) 0.0402(3) 0.0582(7) Uani d . 1
H H13 0.3846 1.4736 0.0337 0.070 Uiso calc R 1
C C19 0.4726(2) 1.3071(3) 0.0941(3) 0.0492(6) Uani d . 1
H H14 0.5772 1.3555 0.1228 0.059 Uiso calc R 1
Cl Cl1 0.36529(6) 0.74980(6) 0.53090(5) 0.04338(17) Uani d . 1
Cl Cl2 0.22031(6) 0.73833(6) 0.12694(6) 0.04729(18) Uani d . 1
N N1 0.92387(19) 0.6968(2) 0.40429(17) 0.0390(4) Uani d . 1
N N2 1.14169(18) 0.9194(2) 0.39627(16) 0.0351(4) Uani d D 1
H H7 1.170(3) 0.8472(19) 0.424(2) 0.042 Uiso d D 1
N N3 0.70894(18) 1.13995(18) 0.19800(16) 0.0322(4) Uani d D 1
H H9 0.746(3) 1.2193(17) 0.183(2) 0.039 Uiso d D 1
N N4 0.53075(18) 0.96176(18) 0.19679(16) 0.0323(4) Uani d D 1
H H8 0.4428(16) 0.905(2) 0.179(2) 0.039 Uiso d D 1
O O1 0.85916(19) 0.38620(19) 0.15805(16) 0.0528(4) Uani d . 1
H H15 0.9539 0.4251 0.2020 0.079 Uiso d R 1
H H16 0.8531 0.3685 0.0818 0.079 Uiso d R 1
O O2 0.1730(2) 0.4996(2) 0.28333(18) 0.0667(5) Uani d . 1
H H17 0.2178 0.5534 0.3568 0.100 Uiso d R 1
H H18 0.1998 0.5510 0.2372 0.100 Uiso d R 1

loop_
_atom_site_aniso_label
_atom_site_aniso_U_11
_atom_site_aniso_U_22
_atom_site_aniso_U_33
_atom_site_aniso_U_12
_atom_site_aniso_U_13
_atom_site_aniso_U_23
C1 0.0445(11) 0.0372(11) 0.0499(13) 0.0125(9) 0.0101(10) 0.0178(10)
C2 0.0362(10) 0.0357(11) 0.0577(14) -0.0010(9) 0.0101(10) 0.0193(10)
C3 0.0275(9) 0.0391(11) 0.0516(12) 0.0045(8) 0.0065(9) 0.0159(10)
C4 0.0275(9) 0.0309(10) 0.0350(10) 0.0054(7) 0.0075(8) 0.0074(8)
C5 0.0236(8) 0.0316(10) 0.0356(10) 0.0063(7) 0.0063(7) 0.0093(8)
C6 0.0250(9) 0.0305(9) 0.0357(10) 0.0066(7) 0.0069(7) 0.0095(8)
C7 0.0242(8) 0.0332(10) 0.0331(10) 0.0062(7) 0.0081(7) 0.0064(8)
C8 0.0283(9) 0.0407(11) 0.0444(11) 0.0067(8) 0.0092(8) 0.0147(9)
C9 0.0264(9) 0.0501(13) 0.0473(12) 0.0030(9) 0.0101(9) 0.0132(10)
C10 0.0226(9) 0.0507(13) 0.0469(12) 0.0082(9) 0.0091(8) 0.0124(10)
C11 0.0236(8) 0.0339(10) 0.0318(9) 0.0067(7) 0.0073(7) 0.0068(8)
C12 0.0275(9) 0.0309(9) 0.0340(10) 0.0068(8) 0.0079(7) 0.0067(8)
C13 0.0265(8) 0.0297(9) 0.0351(10) 0.0050(7) 0.0070(7) 0.0080(8)
C14 0.0260(8) 0.0319(10) 0.0354(10) 0.0078(7) 0.0063(7) 0.0088(8)
C15 0.0302(10) 0.0365(11) 0.0500(12) 0.0059(8) 0.0064(9) 0.0186(9)
C16 0.0274(9) 0.0462(13) 0.0544(13) 0.0071(9) 0.0048(9) 0.0175(11)
C17 0.0335(10) 0.0442(12) 0.0605(14) 0.0175(9) 0.0091(9) 0.0233(11)
C18 0.0409(12) 0.0394(12) 0.098(2) 0.0128(10) 0.0172(13) 0.0311(14)
C19 0.0281(10) 0.0378(12) 0.0773(17) 0.0063(9) 0.0072(10) 0.0205(11)
Cl1 0.0327(3) 0.0454(3) 0.0491(3) 0.0099(2) 0.0054(2) 0.0164(2)
Cl2 0.0316(3) 0.0446(3) 0.0590(4) 0.0008(2) 0.0039(2) 0.0200(3)
N1 0.0334(8) 0.0382(9) 0.0462(10) 0.0119(7) 0.0093(8) 0.0155(8)
N2 0.0244(7) 0.0405(9) 0.0391(9) 0.0107(7) 0.0062(7) 0.0109(7)
N3 0.0258(7) 0.0323(8) 0.0387(9) 0.0079(7) 0.0075(6) 0.0128(7)
N4 0.0209(7) 0.0317(8) 0.0403(9) 0.0046(6) 0.0037(6) 0.0103(7)
O1 0.0448(8) 0.0513(10) 0.0584(10) -0.0012(7) 0.0115(7) 0.0217(8)
O2 0.0752(12) 0.0547(11) 0.0581(11) -0.0120(10) 0.0173(10) 0.0111(9)

loop_
_atom_type_symbol
_atom_type_description
_atom_type_scat_dispersion_real
_atom_type_scat_dispersion_imag
_atom_type_scat_source
C C 0.0033 0.0016 'International Tables Vol C Tables 4.2.6.8 and 6.1.1.4'
H H 0.0000 0.0000 'International Tables Vol C Tables 4.2.6.8 and 6.1.1.4'
N N 0.0061 0.0033 'International Tables Vol C Tables 4.2.6.8 and 6.1.1.4'
O O 0.0106 0.0060 'International Tables Vol C Tables 4.2.6.8 and 6.1.1.4'
Cl Cl 0.1484 0.1585 'International Tables Vol C Tables 4.2.6.8 and 6.1.1.4'

loop_
_geom_angle_atom_site_label_1
_geom_angle_atom_site_label_2
_geom_angle_atom_site_label_3
_geom_angle
N1 C1 C2 123.78(18)
N1 C1 H1 118.1
C2 C1 H1 118.1
C3 C2 C1 119.57(19)
C3 C2 H2 120.2
C1 C2 H2 120.2
C2 C3 C4 118.59(18)
C2 C3 H3 120.7
C4 C3 H3 120.7
C3 C4 C12 117.62(17)
C3 C4 C5 126.08(17)
C12 C4 C5 116.25(18)
C6 C5 N4 106.64(16)
C6 C5 C4 123.25(17)
N4 C5 C4 130.11(18)
C5 C6 N3 107.36(15)
C5 C6 C7 122.68(17)
N3 C6 C7 129.95(18)
C8 C7 C11 119.40(16)
C8 C7 C6 125.59(17)
C11 C7 C6 115.00(17)
C9 C8 C7 120.23(19)
C9 C8 H4 119.9
C7 C8 H4 119.9
C10 C9 C8 118.2(2)
C10 C9 H5 120.9
C8 C9 H5 120.9
N2 C10 C9 121.33(17)
N2 C10 H6 119.3
C9 C10 H6 119.3
N2 C11 C7 117.69(18)
N2 C11 C12 119.08(17)
C7 C11 C12 123.23(16)
N1 C12 C4 123.51(18)
N1 C12 C11 116.93(16)
C4 C12 C11 119.56(16)
N3 C13 N4 108.29(15)
N3 C13 C14 126.36(16)
N4 C13 C14 125.35(16)
C15 C14 C19 118.88(17)
C15 C14 C13 121.12(17)
C19 C14 C13 119.99(17)
C16 C15 C14 119.83(18)
C16 C15 H10 120.1
C14 C15 H10 120.1
C17 C16 C15 121.32(19)
C17 C16 H11 119.3
C15 C16 H11 119.3
C16 C17 C18 119.11(19)
C16 C17 H12 120.4
C18 C17 H12 120.4
C19 C18 C17 120.6(2)
C19 C18 H13 119.7
C17 C18 H13 119.7
C18 C19 C14 120.3(2)
C18 C19 H14 119.9
C14 C19 H14 119.9
C1 N1 C12 116.90(17)
C10 N2 C11 123.10(18)
C10 N2 H7 116.2(16)
C11 N2 H7 120.7(16)
C13 N3 C6 108.97(16)
C13 N3 H9 121.2(16)
C6 N3 H9 129.8(16)
C13 N4 C5 108.73(16)
C13 N4 H8 126.2(15)
C5 N4 H8 124.8(15)
H15 O1 H16 108.0
H17 O2 H18 104.1

loop_
_geom_bond_atom_site_label_1
_geom_bond_atom_site_label_2
_geom_bond_distance
C1 N1 1.322(3)
C1 C2 1.391(3)
C1 H1 0.9300
C2 C3 1.371(3)
C2 H2 0.9300
C3 C4 1.393(3)
C3 H3 0.9300
C4 C12 1.412(3)
C4 C5 1.432(3)
C5 C6 1.361(3)
C5 N4 1.379(2)
C6 N3 1.377(2)
C6 C7 1.431(2)
C7 C8 1.391(3)
C7 C11 1.404(3)
C8 C9 1.383(3)
C8 H4 0.9300
C9 C10 1.375(3)
C9 H5 0.9300
C10 N2 1.321(3)
C10 H6 0.9300
C11 N2 1.356(2)
C11 C12 1.452(3)
C12 N1 1.346(2)
C13 N3 1.327(2)
C13 N4 1.346(2)
C13 C14 1.459(2)
C14 C15 1.391(3)
C14 C19 1.393(3)
C15 C16 1.380(3)
C15 H10 0.9300
C16 C17 1.369(3)
C16 H11 0.9300
C17 C18 1.384(3)
C17 H12 0.9300
C18 C19 1.377(3)
C18 H13 0.9300
C19 H14 0.9300
N2 H7 0.846(10)
N3 H9 0.849(10)
N4 H8 0.848(10)
O1 H15 0.8500
O1 H16 0.8500
O2 H17 0.8500
O2 H18 0.8500

loop_
_geom_hbond_atom_site_label_D
_geom_hbond_atom_site_label_H
_geom_hbond_atom_site_label_A
_geom_hbond_site_symmetry_A
_geom_hbond_distance_DH
_geom_hbond_distance_HA
_geom_hbond_distance_DA
_geom_hbond_angle_DHA
_geom_hbond_publ_flag
N2 H7 Cl1 1_655 0.846(10) 2.266(15) 3.0187(19) 148(2) y
N3 H9 O1 1_565 0.849(10) 1.878(11) 2.719(2) 171(2) y
N4 H8 Cl2 . 0.848(10) 2.233(10) 3.078(2) 175(2) y
O1 H15 O2 1_655 0.85 1.90 2.748(3) 172.7 y
O1 H16 Cl2 2_665 0.85 2.29 3.110(2) 162.5 y
O2 H17 Cl1 . 0.85 2.37 3.194(3) 163.9 y
O2 H18 Cl2 . 0.85 2.38 3.204(2) 162.1 y

loop_
_cod_related_entry_id
_cod_related_entry_database
_cod_related_entry_code
1 ChemSpider 30655390
